data_2224937
loop_
_publ_author_name
'Tanak, Hasan'
'Yavuz, Metin'
'Lagap, Zeliha'
'B\"uy\"ukg\"ung\"or, Orhan'

_publ_section_title
1-Benzoylmethyl-3-(2-thienylmethyl)-4-(2-thienylmethyleneamino)-1<i>H</i>-1,2,4-triazol-5(4<i>H</i>)-one
_journal_coeditor_code DN2520
_journal_issue 2
_journal_name_full 'Acta Crystallographica Section E'
_journal_page_first o301
_journal_paper_doi 10.1107/S160053681000005X
_journal_volume 66
_journal_year 2010
_chemical_formula_iupac 'C20 H16 N4 O2 S2'
_chemical_formula_moiety 'C20 H16 N4 O2 S2'
_chemical_formula_sum 'C20 H16 N4 O2 S2'
_chemical_formula_weight 408.49
_chemical_name_systematic
;
1-Benzoylmethyl-3-(2-thienylmethyl)-4-(2-thienylmethyleneamino)-
1<i>H</i>-1,2,4-triazol-5(4<i>H</i>)-one
;
_space_group_IT_number 15
_symmetry_cell_setting monoclinic
_symmetry_space_group_name_Hall '-C 2yc'
_symmetry_space_group_name_H-M 'C 1 2/c 1'
_atom_sites_solution_hydrogens geom
_atom_sites_solution_primary direct
_atom_sites_solution_secondary difmap
_audit_creation_method SHELXL-97
_cell_angle_alpha 90.00
_cell_angle_beta 102.430(7)
_cell_angle_gamma 90.00
_cell_formula_units_Z 8
_cell_length_a 25.287(3)
_cell_length_b 5.5347(4)
_cell_length_c 28.281(2)
_cell_measurement_reflns_used 5214
_cell_measurement_temperature 296(2)
_cell_measurement_theta_max 26.60
_cell_measurement_theta_min 1.47
_cell_volume 3865.3(6)
_computing_cell_refinement 'X-AREA (Stoe & Cie, 2002)'
_computing_data_collection 'X-AREA (Stoe & Cie, 2002)'
_computing_data_reduction 'X-RED32 (Stoe & Cie, 2002)'
_computing_molecular_graphics 'ORTEP-3 for Windows (Farrugia, 1997)'
_computing_publication_material 'WinGX (Farrugia, 1999)'
_computing_structure_refinement 'SHELXL97 (Sheldrick, 2008)'
_computing_structure_solution 'SHELXS97 (Sheldrick, 2008)'
_diffrn_ambient_temperature 296(2)
_diffrn_detector_area_resol_mean 6.67
_diffrn_measured_fraction_theta_full 0.997
_diffrn_measured_fraction_theta_max 0.997
_diffrn_measurement_device_type 'Stoe IPDS II'
_diffrn_measurement_method 'rotation method'
_diffrn_radiation_monochromator graphite
_diffrn_radiation_source 'fine-focus sealed tube'
_diffrn_radiation_type MoK\a
_diffrn_radiation_wavelength 0.71073
_diffrn_reflns_av_R_equivalents 0.0373
_diffrn_reflns_av_sigmaI/netI 0.0261
_diffrn_reflns_limit_h_max 31
_diffrn_reflns_limit_h_min -30
_diffrn_reflns_limit_k_max 6
_diffrn_reflns_limit_k_min -6
_diffrn_reflns_limit_l_max 34
_diffrn_reflns_limit_l_min -34
_diffrn_reflns_number 20676
_diffrn_reflns_theta_full 26.21
_diffrn_reflns_theta_max 26.21
_diffrn_reflns_theta_min 1.47
_exptl_absorpt_coefficient_mu 0.300
_exptl_absorpt_correction_T_max 0.9133
_exptl_absorpt_correction_T_min 0.7764
_exptl_absorpt_correction_type integration
_exptl_absorpt_process_details '(X-RED32; Stoe & Cie, 2002)'
_exptl_crystal_colour colorless
_exptl_crystal_density_diffrn 1.404
_exptl_crystal_density_method 'not measured'
_exptl_crystal_description needle
_exptl_crystal_F_000 1696
_exptl_crystal_size_max 0.800
_exptl_crystal_size_mid 0.370
_exptl_crystal_size_min 0.140
_refine_diff_density_max 0.356
_refine_diff_density_min -0.307
_refine_ls_extinction_method none
_refine_ls_goodness_of_fit_ref 1.052
_refine_ls_hydrogen_treatment constr
_refine_ls_matrix_type full
_refine_ls_number_parameters 272
_refine_ls_number_reflns 3865
_refine_ls_number_restraints 104
_refine_ls_restrained_S_all 1.250
_refine_ls_R_factor_all 0.0729
_refine_ls_R_factor_gt 0.0487
_refine_ls_shift/su_max 0.001
_refine_ls_shift/su_mean 0.000
_refine_ls_structure_factor_coef Fsqd
_refine_ls_weighting_details 'calc w=1/[\s^2^(Fo^2^)+(0.0757P)^2^+0.8966P] where P=(Fo^2^+2Fc^2^)/3'
_refine_ls_weighting_scheme calc
_refine_ls_wR_factor_gt 0.1307
_refine_ls_wR_factor_ref 0.1408
_reflns_number_gt 2676
_reflns_number_total 3865
_reflns_threshold_expression I>2\s(I)
_cod_data_source_file dn2520.cif
_cod_data_source_block I
_cod_original_cell_volume 3865.2(6)
_cod_original_sg_symbol_H-M 'C 2/c'
_cod_database_code 2224937
_cod_database_fobs_code 2224937

loop_
_symmetry_equiv_pos_as_xyz
'x, y, z'
'-x, y, -z+1/2'
'x+1/2, y+1/2, z'
'-x+1/2, y+1/2, -z+1/2'
'-x, -y, -z'
'x, -y, z-1/2'
'-x+1/2, -y+1/2, -z'
'x+1/2, -y+1/2, z-1/2'

loop_
_atom_site_type_symbol
_atom_site_label
_atom_site_fract_x
_atom_site_fract_y
_atom_site_fract_z
_atom_site_U_iso_or_equiv
_atom_site_adp_type
_atom_site_calc_flag
_atom_site_refinement_flags
_atom_site_occupancy
_atom_site_disorder_assembly
_atom_site_disorder_group
S S1 0.47605(4) 0.54631(18) 0.68233(3) 0.0833(3) Uani d . 1 . .
O O1 0.53985(8) 0.2178(4) 0.51294(7) 0.0694(6) Uani d . 1 . .
O O2 0.67029(9) 0.1247(4) 0.51864(8) 0.0801(7) Uani d . 1 . .
N N1 0.61243(9) -0.1968(5) 0.59495(8) 0.0610(6) Uani d . 1 . .
N N2 0.59159(9) -0.1102(5) 0.54847(8) 0.0591(6) Uani d . 1 . .
N N3 0.56138(8) 0.1266(4) 0.59653(7) 0.0550(5) Uani d . 1 . .
N N4 0.53290(9) 0.2812(4) 0.61947(8) 0.0567(6) Uani d . 1 . .
C C1 0.59244(10) -0.0525(5) 0.62262(9) 0.0571(7) Uani d . 1 . .
C C2 0.56182(10) 0.0935(5) 0.54744(9) 0.0565(7) Uani d . 1 . .
C C3 0.61089(11) -0.2103(5) 0.50850(10) 0.0595(7) Uani d . 1 . .
H H3A 0.5814 -0.2161 0.4802 0.071 Uiso calc R 1 . .
H H3B 0.6232 -0.3744 0.5163 0.071 Uiso calc R 1 . .
C C4 0.65705(11) -0.0615(5) 0.49698(9) 0.0558(6) Uani d . 1 . .
C C5 0.68400(10) -0.1502(5) 0.45852(9) 0.0529(6) Uani d . 1 . .
C C6 0.66851(13) -0.3618(6) 0.43283(10) 0.0678(8) Uani d . 1 . .
H H6 0.6405 -0.4548 0.4397 0.081 Uiso calc R 1 . .
C C7 0.69452(16) -0.4339(7) 0.39723(12) 0.0829(10) Uani d . 1 . .
H H7 0.6836 -0.5739 0.3797 0.099 Uiso calc R 1 . .
C C8 0.73677(16) -0.2991(8) 0.38754(13) 0.0869(11) Uani d . 1 . .
H H8 0.7543 -0.3483 0.3634 0.104 Uiso calc R 1 . .
C C9 0.75304(14) -0.0933(7) 0.41332(12) 0.0796(9) Uani d . 1 . .
H H9 0.7821 -0.0049 0.4072 0.096 Uiso calc R 1 . .
C C10 0.72666(12) -0.0170(6) 0.44804(10) 0.0643(7) Uani d . 1 . .
H H10 0.7374 0.1255 0.4648 0.077 Uiso calc R 1 . .
C C11 0.50618(10) 0.4552(5) 0.59640(9) 0.0551(6) Uani d . 1 . .
H H11 0.5061 0.4836 0.5640 0.066 Uiso calc R 1 . .
C C12 0.47593(11) 0.6068(5) 0.62279(9) 0.0572(7) Uani d . 1 . .
C C13 0.44447(12) 0.8073(6) 0.60642(11) 0.0672(7) Uani d U 1 . .
H H13 0.4392 0.8681 0.5751 0.081 Uiso calc R 1 . .
C C14 0.42152(15) 0.9073(7) 0.64294(13) 0.0836(9) Uani d U 1 . .
H H14 0.3991 1.0424 0.6386 0.100 Uiso calc R 1 . .
C C15 0.43555(16) 0.7853(7) 0.68508(13) 0.0888(11) Uani d . 1 . .
H H15 0.4240 0.8288 0.7130 0.107 Uiso calc R 1 . .
C C16 0.60269(12) -0.0648(6) 0.67632(9) 0.0678(8) Uani d D 1 A .
H H16A 0.6191 -0.2192 0.6870 0.081 Uiso calc R 1 . .
H H16B 0.5684 -0.0557 0.6863 0.081 Uiso calc R 1 . .
C C17 0.63885(11) 0.1337(6) 0.70048(8) 0.0683(7) Uani d DU 1 . .
S S2A 0.63477(7) 0.2526(3) 0.75375(5) 0.1001(6) Uani d PDU 0.710(4) A 1
C C18A 0.6783(3) 0.2503(12) 0.6854(3) 0.0779(12) Uani d PDU 0.710(4) A 1
H H18A 0.6878 0.2147 0.6562 0.094 Uiso calc PR 0.710(4) A 1
S S2B 0.68795(15) 0.2524(8) 0.67823(15) 0.0812(11) Uani d PDU 0.290(4) A 2
C C18B 0.6385(3) 0.2512(14) 0.7420(3) 0.0910(15) Uani d PDU 0.290(4) A 2
H H18B 0.6138 0.2169 0.7612 0.109 Uiso calc PR 0.290(4) A 2
C C19 0.70600(12) 0.4412(6) 0.71870(13) 0.0940(9) Uani d DU 1 . .
H H19 0.7347 0.5382 0.7146 0.113 Uiso calc R 1 A 1
C C20 0.68156(14) 0.4441(6) 0.75479(11) 0.0973(9) Uani d DU 1 A .
H H20 0.6912 0.5538 0.7801 0.117 Uiso calc R 1 B 1

loop_
_atom_site_aniso_label
_atom_site_aniso_U_11
_atom_site_aniso_U_22
_atom_site_aniso_U_33
_atom_site_aniso_U_12
_atom_site_aniso_U_13
_atom_site_aniso_U_23
S1 0.1088(7) 0.0827(6) 0.0612(4) 0.0136(5) 0.0245(4) 0.0073(4)
O1 0.0786(13) 0.0740(14) 0.0515(10) 0.0032(11) 0.0049(9) 0.0091(10)
O2 0.0878(15) 0.0773(15) 0.0819(14) -0.0314(12) 0.0330(11) -0.0300(12)
N1 0.0583(13) 0.0669(15) 0.0587(13) -0.0020(12) 0.0145(10) 0.0141(11)
N2 0.0570(12) 0.0669(16) 0.0543(12) -0.0012(12) 0.0137(10) 0.0077(11)
N3 0.0526(12) 0.0623(14) 0.0506(11) 0.0002(11) 0.0121(9) 0.0091(10)
N4 0.0554(12) 0.0611(14) 0.0540(12) -0.0021(11) 0.0126(10) 0.0055(11)
C1 0.0520(14) 0.0639(17) 0.0562(14) -0.0048(13) 0.0134(11) 0.0122(13)
C2 0.0504(14) 0.0640(18) 0.0543(14) -0.0087(13) 0.0094(11) 0.0054(13)
C3 0.0612(16) 0.0599(17) 0.0571(14) -0.0074(13) 0.0119(12) -0.0024(12)
C4 0.0573(15) 0.0559(17) 0.0522(13) -0.0077(13) 0.0072(11) -0.0023(12)
C5 0.0546(14) 0.0545(16) 0.0471(12) 0.0000(12) 0.0053(10) 0.0021(11)
C6 0.0774(19) 0.0589(18) 0.0657(16) -0.0015(15) 0.0125(14) -0.0050(14)
C7 0.108(3) 0.067(2) 0.0728(19) 0.011(2) 0.0178(18) -0.0160(16)
C8 0.100(3) 0.094(3) 0.074(2) 0.024(2) 0.0341(19) -0.0010(19)
C9 0.077(2) 0.095(3) 0.0724(19) -0.0003(19) 0.0278(16) 0.0074(19)
C10 0.0690(17) 0.0680(19) 0.0562(15) -0.0079(15) 0.0138(13) -0.0014(13)
C11 0.0527(14) 0.0605(17) 0.0503(13) -0.0115(13) 0.0075(11) 0.0025(12)
C12 0.0587(15) 0.0571(17) 0.0533(14) -0.0084(13) 0.0064(11) 0.0009(12)
C13 0.0761(18) 0.0598(17) 0.0629(15) -0.0033(15) 0.0093(13) -0.0005(13)
C14 0.093(2) 0.068(2) 0.087(2) 0.0115(17) 0.0130(17) -0.0029(17)
C15 0.109(3) 0.086(3) 0.077(2) 0.009(2) 0.0300(19) -0.0089(19)
C16 0.0717(18) 0.074(2) 0.0597(15) 0.0011(16) 0.0176(13) 0.0214(14)
C17 0.0726(15) 0.0800(16) 0.0527(12) 0.0032(13) 0.0144(11) 0.0140(12)
S2A 0.1227(11) 0.1241(12) 0.0609(8) -0.0224(9) 0.0364(7) -0.0061(7)
C18A 0.079(2) 0.092(2) 0.071(2) -0.005(2) 0.0339(18) 0.0026(18)
S2B 0.0736(18) 0.0932(19) 0.0825(18) -0.0038(15) 0.0292(14) 0.0002(14)
C18B 0.107(3) 0.104(3) 0.065(3) -0.010(2) 0.025(2) -0.001(2)
C19 0.0851(18) 0.0907(19) 0.1016(19) -0.0082(16) 0.0097(15) 0.0082(16)
C20 0.119(2) 0.097(2) 0.0682(16) -0.0077(17) 0.0020(16) 0.0006(15)

loop_
_atom_type_symbol
_atom_type_description
_atom_type_scat_dispersion_real
_atom_type_scat_dispersion_imag
_atom_type_scat_source
C C 0.0033 0.0016 'International Tables Vol C Tables 4.2.6.8 and 6.1.1.4'
H H 0.0000 0.0000 'International Tables Vol C Tables 4.2.6.8 and 6.1.1.4'
N N 0.0061 0.0033 'International Tables Vol C Tables 4.2.6.8 and 6.1.1.4'
O O 0.0106 0.0060 'International Tables Vol C Tables 4.2.6.8 and 6.1.1.4'
S S 0.1246 0.1234 'International Tables Vol C Tables 4.2.6.8 and 6.1.1.4'

loop_
_geom_angle_atom_site_label_1
_geom_angle_atom_site_label_2
_geom_angle_atom_site_label_3
_geom_angle_site_symmetry_1
_geom_angle_site_symmetry_3
_geom_angle
_geom_angle_publ_flag
C15 S1 C12 . . 91.12(17) ?
C1 N1 N2 . . 103.9(2) ?
C2 N2 N1 . . 113.8(2) ?
C2 N2 C3 . . 125.9(2) ?
N1 N2 C3 . . 119.1(2) ?
N4 N3 C1 . . 119.6(2) ?
N4 N3 C2 . . 131.9(2) ?
C1 N3 C2 . . 108.2(2) ?
C11 N4 N3 . . 120.4(2) ?
N1 C1 N3 . . 111.9(2) ?
N1 C1 C16 . . 125.8(3) ?
N3 C1 C16 . . 122.3(3) ?
O1 C2 N2 . . 129.8(3) ?
O1 C2 N3 . . 128.0(3) ?
N2 C2 N3 . . 102.1(2) ?
N2 C3 C4 . . 111.5(2) ?
N2 C3 H3A . . 109.3 ?
C4 C3 H3A . . 109.3 ?
N2 C3 H3B . . 109.3 ?
C4 C3 H3B . . 109.3 ?
H3A C3 H3B . . 108.0 ?
O2 C4 C5 . . 122.1(3) ?
O2 C4 C3 . . 119.7(3) ?
C5 C4 C3 . . 118.2(2) ?
C6 C5 C10 . . 118.7(3) ?
C6 C5 C4 . . 122.6(3) ?
C10 C5 C4 . . 118.7(2) ?
C7 C6 C5 . . 120.1(3) ?
C7 C6 H6 . . 119.9 ?
C5 C6 H6 . . 119.9 ?
C6 C7 C8 . . 120.1(3) ?
C6 C7 H7 . . 119.9 ?
C8 C7 H7 . . 119.9 ?
C9 C8 C7 . . 120.1(3) ?
C9 C8 H8 . . 119.9 ?
C7 C8 H8 . . 119.9 ?
C10 C9 C8 . . 120.2(3) ?
C10 C9 H9 . . 119.9 ?
C8 C9 H9 . . 119.9 ?
C9 C10 C5 . . 120.7(3) ?
C9 C10 H10 . . 119.7 ?
C5 C10 H10 . . 119.7 ?
N4 C11 C12 . . 117.1(2) ?
N4 C11 H11 . . 121.4 ?
C12 C11 H11 . . 121.4 ?
C13 C12 C11 . . 128.4(2) ?
C13 C12 S1 . . 111.3(2) ?
C11 C12 S1 . . 120.2(2) ?
C12 C13 C14 . . 111.6(3) ?
C12 C13 H13 . . 124.2 ?
C14 C13 H13 . . 124.2 ?
C15 C14 C13 . . 112.4(3) ?
C15 C14 H14 . . 123.8 ?
C13 C14 H14 . . 123.8 ?
C14 C15 S1 . . 113.5(3) ?
C14 C15 H15 . . 123.2 ?
S1 C15 H15 . . 123.2 ?
C1 C16 C17 . . 112.8(2) ?
C1 C16 H16A . . 109.0 ?
C17 C16 H16A . . 109.0 ?
C1 C16 H16B . . 109.0 ?
C17 C16 H16B . . 109.0 ?
H16A C16 H16B . . 107.8 ?
C18A C17 C18B . . 101.1(8) ?
C18A C17 C16 . . 129.4(4) ?
C18B C17 C16 . . 129.4(5) ?
C18B C17 S2B . . 106.8(4) ?
C16 C17 S2B . . 123.8(2) ?
C18A C17 S2A . . 107.1(4) ?
C16 C17 S2A . . 123.47(19) ?
S2B C17 S2A . . 112.7(3) ?
C20 S2A C17 . . 95.14(19) ?
C17 C18A C19 . . 115.1(6) ?
C17 C18A H18A . . 122.5 ?
C19 C18A H18A . . 122.5 ?
C19 S2B C17 . . 96.5(2) ?
C17 C18B C20 . . 114.2(7) ?
C17 C18B H18B . . 122.9 ?
C20 C18B H18B . . 122.9 ?
C20 C19 C18A . . 105.5(4) ?
C20 C19 S2B . . 118.3(2) ?
C20 C19 H19 . . 127.3 ?
C18A C19 H19 . . 127.3 ?
S2B C19 H19 . . 114.4 ?
C19 C20 C18B . . 104.1(4) ?
C19 C20 S2A . . 117.1(2) ?
C19 C20 H20 . . 121.4 ?
C18B C20 H20 . . 134.4 ?
S2A C20 H20 . . 121.4 ?

loop_
_geom_bond_atom_site_label_1
_geom_bond_atom_site_label_2
_geom_bond_site_symmetry_2
_geom_bond_distance
_geom_bond_publ_flag
S1 C15 . 1.685(4) ?
S1 C12 . 1.716(3) ?
O1 C2 . 1.225(3) ?
O2 C4 . 1.209(3) ?
N1 C1 . 1.294(4) ?
N1 N2 . 1.392(3) ?
N2 C2 . 1.352(4) ?
N2 C3 . 1.435(4) ?
N3 N4 . 1.369(3) ?
N3 C1 . 1.376(4) ?
N3 C2 . 1.403(3) ?
N4 C11 . 1.273(3) ?
C1 C16 . 1.486(4) ?
C3 C4 . 1.520(4) ?
C3 H3A . 0.9700 ?
C3 H3B . 0.9700 ?
C4 C5 . 1.486(4) ?
C5 C6 . 1.389(4) ?
C5 C10 . 1.390(4) ?
C6 C7 . 1.375(5) ?
C6 H6 . 0.9300 ?
C7 C8 . 1.378(5) ?
C7 H7 . 0.9300 ?
C8 C9 . 1.367(5) ?
C8 H8 . 0.9300 ?
C9 C10 . 1.367(4) ?
C9 H9 . 0.9300 ?
C10 H10 . 0.9300 ?
C11 C12 . 1.446(4) ?
C11 H11 . 0.9300 ?
C12 C13 . 1.386(4) ?
C13 C14 . 1.403(5) ?
C13 H13 . 0.9300 ?
C14 C15 . 1.349(5) ?
C14 H14 . 0.9300 ?
C15 H15 . 0.9300 ?
C16 C17 . 1.497(5) ?
C16 H16A . 0.9700 ?
C16 H16B . 0.9700 ?
C17 C18A . 1.333(8) ?
C17 C18B . 1.344(9) ?
C17 S2B . 1.645(4) ?
C17 S2A . 1.668(3) ?
S2A C20 . 1.584(4) ?
C18A C19 . 1.487(10) ?
C18A H18A . 0.9300 ?
S2B C19 . 1.545(5) ?
C18B C20 . 1.512(10) ?
C18B H18B . 0.9300 ?
C19 C20 . 1.302(6) ?
C19 H19 . 0.9300 ?
C20 H20 . 0.9300 ?

loop_
_geom_hbond_atom_site_label_D
_geom_hbond_atom_site_label_H
_geom_hbond_atom_site_label_A
_geom_hbond_site_symmetry_A
_geom_hbond_distance_DH
_geom_hbond_distance_HA
_geom_hbond_distance_DA
_geom_hbond_angle_DHA
C11 H11 O1 . 0.93 2.35 2.981(3) 125.2

loop_
_geom_torsion_atom_site_label_1
_geom_torsion_atom_site_label_2
_geom_torsion_atom_site_label_3
_geom_torsion_atom_site_label_4
_geom_torsion_site_symmetry_1
_geom_torsion_site_symmetry_2
_geom_torsion_site_symmetry_3
_geom_torsion_site_symmetry_4
_geom_torsion
_geom_torsion_publ_flag
C1 N1 N2 C2 . . . . 3.8(3) ?
C1 N1 N2 C3 . . . . 172.3(2) ?
C1 N3 N4 C11 . . . . 176.5(2) ?
C2 N3 N4 C11 . . . . -11.2(4) ?
N2 N1 C1 N3 . . . . -2.0(3) ?
N2 N1 C1 C16 . . . . -179.3(3) ?
N4 N3 C1 N1 . . . . 173.8(2) ?
C2 N3 C1 N1 . . . . -0.2(3) ?
N4 N3 C1 C16 . . . . -8.8(4) ?
C2 N3 C1 C16 . . . . 177.2(2) ?
N1 N2 C2 O1 . . . . 177.2(3) ?
C3 N2 C2 O1 . . . . 9.5(5) ?
N1 N2 C2 N3 . . . . -3.8(3) ?
C3 N2 C2 N3 . . . . -171.4(2) ?
N4 N3 C2 O1 . . . . 8.5(5) ?
C1 N3 C2 O1 . . . . -178.6(3) ?
N4 N3 C2 N2 . . . . -170.6(2) ?
C1 N3 C2 N2 . . . . 2.4(3) ?
C2 N2 C3 C4 . . . . 72.9(3) ?
N1 N2 C3 C4 . . . . -94.1(3) ?
N2 C3 C4 O2 . . . . -4.8(4) ?
N2 C3 C4 C5 . . . . 176.1(2) ?
O2 C4 C5 C6 . . . . -178.9(3) ?
C3 C4 C5 C6 . . . . 0.3(4) ?
O2 C4 C5 C10 . . . . 1.6(4) ?
C3 C4 C5 C10 . . . . -179.3(2) ?
C10 C5 C6 C7 . . . . -1.1(4) ?
C4 C5 C6 C7 . . . . 179.3(3) ?
C5 C6 C7 C8 . . . . 1.3(5) ?
C6 C7 C8 C9 . . . . 0.1(5) ?
C7 C8 C9 C10 . . . . -1.6(5) ?
C8 C9 C10 C5 . . . . 1.7(5) ?
C6 C5 C10 C9 . . . . -0.3(4) ?
C4 C5 C10 C9 . . . . 179.2(3) ?
N3 N4 C11 C12 . . . . 178.4(2) ?
N4 C11 C12 C13 . . . . 179.1(3) ?
N4 C11 C12 S1 . . . . -1.1(3) ?
C15 S1 C12 C13 . . . . -0.5(2) ?
C15 S1 C12 C11 . . . . 179.6(2) ?
C11 C12 C13 C14 . . . . -179.8(3) ?
S1 C12 C13 C14 . . . . 0.3(3) ?
C12 C13 C14 C15 . . . . 0.1(4) ?
C13 C14 C15 S1 . . . . -0.5(4) ?
C12 S1 C15 C14 . . . . 0.6(3) ?
N1 C1 C16 C17 . . . . 107.3(3) ?
N3 C1 C16 C17 . . . . -69.8(3) ?
C1 C16 C17 C18A . . . . -29.9(4) ?
C1 C16 C17 C18B . . . . 146.2(2) ?
C1 C16 C17 S2B . . . . -32.7(4) ?
C1 C16 C17 S2A . . . . 149.2(2) ?
C18A C17 S2A C20 . . . . 0.72(9) ?
C18B C17 S2A C20 . . . . -19(2) ?
C16 C17 S2A C20 . . . . -178.5(3) ?
S2B C17 S2A C20 . . . . 3.2(2) ?
C18B C17 C18A C19 . . . . 2.5(2) ?
C16 C17 C18A C19 . . . . 179.5(3) ?
S2B C17 C18A C19 . . . . -158(2) ?
S2A C17 C18A C19 . . . . 0.31(12) ?
C18A C17 S2B C19 . . . . 19(2) ?
C18B C17 S2B C19 . . . . -0.80(10) ?
C16 C17 S2B C19 . . . . 178.3(3) ?
S2A C17 S2B C19 . . . . -3.4(2) ?
C18A C17 C18B C20 . . . . -2.7(2) ?
C16 C17 C18B C20 . . . . -179.6(3) ?
S2B C17 C18B C20 . . . . -0.60(12) ?
S2A C17 C18B C20 . . . . 158(2) ?
C17 C18A C19 C20 . . . . -1.4(2) ?
C17 C18A C19 S2B . . . . 169.1(9) ?
C17 S2B C19 C20 . . . . 2.3(2) ?
C17 S2B C19 C18A . . . . -8.0(7) ?
C18A C19 C20 C18B . . . . -0.31(17) ?
S2B C19 C20 C18B . . . . -2.7(3) ?
C18A C19 C20 S2A . . . . 2.0(3) ?
S2B C19 C20 S2A . . . . -0.4(2) ?
C17 C18B C20 C19 . . . . 2.0(2) ?
C17 C18B C20 S2A . . . . -168.8(9) ?
C17 S2A C20 C19 . . . . -1.8(2) ?
C17 S2A C20 C18B . . . . 8.2(7) ?
